data_1514369
loop_
_publ_author_name
'Kumar, Anup'
'Singh, Alok K.'
'Gupta, Tarkeshwar'

_publ_section_title
;
 A stimuli-responsive &quot;smart probe&quot; for selective monitoring of
 multiple-cations via differential analyses.
;
_journal_issue 12
_journal_name_full 'The Analyst'
_journal_page_first 3356
_journal_page_last 3359
_journal_paper_doi 10.1039/c3an00087g
_journal_volume 138
_journal_year 2013
_chemical_formula_moiety '2(C31 H23 N8 O2 Ru), Cl O4, 6(O)'
_chemical_formula_sum 'C62 H46 Cl N16 O14 Ru2'
_chemical_formula_weight 1476.74
_chemical_name_systematic
;
?
;
_space_group_IT_number 15
_symmetry_cell_setting monoclinic
_symmetry_space_group_name_Hall '-C 2yc'
_symmetry_space_group_name_H-M 'C 1 2/c 1'
_atom_sites_solution_hydrogens geom
_atom_sites_solution_primary direct
_atom_sites_solution_secondary difmap
_audit_creation_method SHELXL-97
_cell_angle_alpha 90.00
_cell_angle_beta 117.057(5)
_cell_angle_gamma 90.00
_cell_formula_units_Z 4
_cell_length_a 19.9067(8)
_cell_length_b 20.3667(6)
_cell_length_c 18.4436(7)
_cell_measurement_reflns_used 4815
_cell_measurement_temperature 298(2)
_cell_measurement_theta_max 26.0
_cell_measurement_theta_min 3.2
_cell_volume 6659.3(5)
_computing_structure_refinement 'SHELXL-97 (Sheldrick, 1997)'
_computing_structure_solution 'SHELXS-97 (Sheldrick, 1990)'
_diffrn_ambient_temperature 298(2)
_diffrn_measured_fraction_theta_full 0.998
_diffrn_measured_fraction_theta_max 0.998
_diffrn_radiation_monochromator graphite
_diffrn_radiation_source 'fine-focus sealed tube'
_diffrn_radiation_type MoK\a
_diffrn_radiation_wavelength 0.71073
_diffrn_reflns_av_R_equivalents 0.0287
_diffrn_reflns_av_sigmaI/netI 0.0262
_diffrn_reflns_limit_h_max 24
_diffrn_reflns_limit_h_min -23
_diffrn_reflns_limit_k_max 25
_diffrn_reflns_limit_k_min -25
_diffrn_reflns_limit_l_max 22
_diffrn_reflns_limit_l_min -22
_diffrn_reflns_number 31078
_diffrn_reflns_theta_full 26.00
_diffrn_reflns_theta_max 26.00
_diffrn_reflns_theta_min 3.19
_exptl_absorpt_coefficient_mu 0.569
_exptl_absorpt_correction_T_max 0.9349
_exptl_absorpt_correction_T_min 0.8947
_exptl_absorpt_correction_type multi-scan
_exptl_absorpt_process_details sadabs
_exptl_crystal_density_diffrn 1.473
_exptl_crystal_density_method 'not measured'
_exptl_crystal_F_000 2988
_exptl_crystal_size_max 0.20
_exptl_crystal_size_mid 0.18
_exptl_crystal_size_min 0.12
_refine_diff_density_max 1.467
_refine_diff_density_min -0.688
_refine_diff_density_rms 0.134
_refine_ls_extinction_method none
_refine_ls_goodness_of_fit_ref 1.036
_refine_ls_hydrogen_treatment constr
_refine_ls_matrix_type full
_refine_ls_number_parameters 435
_refine_ls_number_reflns 6548
_refine_ls_number_restraints 18
_refine_ls_restrained_S_all 1.035
_refine_ls_R_factor_all 0.0973
_refine_ls_R_factor_gt 0.0757
_refine_ls_shift/su_max 0.001
_refine_ls_shift/su_mean 0.000
_refine_ls_structure_factor_coef Fsqd
_refine_ls_weighting_details 'calc w=1/[\s^2^(Fo^2^)+(0.1711P)^2^+6.4067P] where P=(Fo^2^+2Fc^2^)/3'
_refine_ls_weighting_scheme calc
_refine_ls_wR_factor_gt 0.2285
_refine_ls_wR_factor_ref 0.2455
_reflns_number_gt 4821
_reflns_number_total 6548
_reflns_threshold_expression >2sigma(I)
_cod_data_source_file c3an00087g.txt
_cod_data_source_block shelxl
_cod_original_cell_volume 6659.3(4)
_cod_original_sg_symbol_Hall '-c 2yc'
_cod_original_sg_symbol_H-M 'C 2/c'
_cod_database_code 1514369

loop_
_symmetry_equiv_pos_as_xyz
'x, y, z'
'-x, y, -z+1/2'
'x+1/2, y+1/2, z'
'-x+1/2, y+1/2, -z+1/2'
'-x, -y, -z'
'x, -y, z-1/2'
'-x+1/2, -y+1/2, -z'
'x+1/2, -y+1/2, z-1/2'

loop_
_atom_site_label
_atom_site_type_symbol
_atom_site_fract_x
_atom_site_fract_y
_atom_site_fract_z
_atom_site_U_iso_or_equiv
_atom_site_adp_type
_atom_site_occupancy
_atom_site_symmetry_multiplicity
_atom_site_calc_flag
_atom_site_refinement_flags
_atom_site_disorder_assembly
_atom_site_disorder_group
C1 C 0.7196(4) -0.2430(3) 1.0970(4) 0.0759(17) Uani 1 1 d . . .
C2 C 0.7923(4) -0.2208(3) 1.1487(3) 0.0777(17) Uani 1 1 d . . .
C3 C 0.8357(4) -0.2483(4) 1.2258(4) 0.098(2) Uani 1 1 d . . .
H3 H 0.8837 -0.2327 1.2600 0.118 Uiso 1 1 calc R . .
C4 C 0.8044(5) -0.2990(4) 1.2488(4) 0.103(2) Uani 1 1 d . . .
H4 H 0.8323 -0.3190 1.2990 0.124 Uiso 1 1 calc R . .
C5 C 0.7316(5) -0.3215(4) 1.1984(5) 0.101(2) Uani 1 1 d . . .
H5 H 0.7115 -0.3553 1.2164 0.121 Uiso 1 1 calc R . .
C6 C 0.6889(5) -0.2946(4) 1.1227(5) 0.090(2) Uani 1 1 d . . .
H6 H 0.6407 -0.3103 1.0892 0.108 Uiso 1 1 calc R . .
C7 C 0.7437(3) -0.1645(3) 1.0351(3) 0.0672(14) Uani 1 1 d . . .
C8 C 0.7376(3) -0.1146(3) 0.9777(3) 0.0688(15) Uani 1 1 d . . .
C9 C 0.6861(4) -0.0565(4) 0.8649(4) 0.083(2) Uani 1 1 d . . .
H9 H 0.6511 -0.0425 0.8135 0.100 Uiso 1 1 calc R . .
C10 C 0.7865(3) -0.0644(3) 0.9813(3) 0.0634(14) Uani 1 1 d . . .
C11 C 0.8619(3) -0.0419(3) 1.0414(3) 0.0687(15) Uani 1 1 d . . .
C12 C 0.9191(4) -0.0419(3) 0.8771(4) 0.0790(17) Uani 1 1 d . . .
H12 H 0.9460 -0.0446 0.9335 0.095 Uiso 1 1 calc R . .
C13 C 0.9432(4) -0.0777(4) 0.8318(5) 0.093(2) Uani 1 1 d . . .
H13 H 0.9856 -0.1042 0.8569 0.111 Uiso 1 1 calc R . .
C14 C 0.9033(5) -0.0745(4) 0.7461(5) 0.092(2) Uani 1 1 d . . .
H14 H 0.9182 -0.0991 0.7135 0.111 Uiso 1 1 calc R . .
C15 C 0.8433(4) -0.0348(3) 0.7136(4) 0.0767(17) Uani 1 1 d . . .
H15 H 0.8167 -0.0309 0.6573 0.092 Uiso 1 1 calc R . .
C16 C 0.8196(3) 0.0012(3) 0.7633(3) 0.0648(13) Uani 1 1 d . . .
C17 C 0.7551(3) 0.0465(3) 0.7332(3) 0.0670(14) Uani 1 1 d . . .
C18 C 0.7062(4) 0.0558(3) 0.6519(4) 0.0823(19) Uani 1 1 d . . .
H18 H 0.7121 0.0319 0.6121 0.099 Uiso 1 1 calc R . .
C19 C 0.6489(4) 0.1006(4) 0.6305(4) 0.099(2) Uani 1 1 d . . .
H19 H 0.6153 0.1073 0.5760 0.119 Uiso 1 1 calc R . .
C20 C 0.6418(4) 0.1348(5) 0.6891(5) 0.104(3) Uani 1 1 d . . .
H20 H 0.6036 0.1658 0.6751 0.124 Uiso 1 1 calc R . .
C21 C 0.6910(4) 0.1238(4) 0.7698(5) 0.090(2) Uani 1 1 d . . .
H21 H 0.6856 0.1478 0.8097 0.108 Uiso 1 1 calc R . .
C22 C 0.9387(4) 0.1366(3) 0.9084(4) 0.0837(19) Uani 1 1 d . . .
H22 H 0.9421 0.1059 0.8729 0.100 Uiso 1 1 calc R . .
C23 C 0.9886(4) 0.1893(4) 0.9334(5) 0.095(2) Uani 1 1 d . . .
H23 H 1.0241 0.1938 0.9140 0.114 Uiso 1 1 calc R . .
C24 C 0.9851(5) 0.2344(4) 0.9866(5) 0.102(2) Uani 1 1 d . . .
H24 H 1.0177 0.2702 1.0032 0.122 Uiso 1 1 calc R . .
C25 C 0.9343(5) 0.2263(4) 1.0143(4) 0.098(2) Uani 1 1 d . . .
H25 H 0.9324 0.2560 1.0516 0.117 Uiso 1 1 calc R . .
C26 C 0.8838(4) 0.1731(3) 0.9877(3) 0.083(2) Uani 1 1 d . . .
C27 C 0.8250(5) 0.1619(4) 1.0106(4) 0.087(2) Uani 1 1 d . . .
C28 C 0.8133(6) 0.1981(4) 1.0685(4) 0.108(3) Uani 1 1 d . . .
H28 H 0.8468 0.2316 1.0968 0.130 Uiso 1 1 calc R . .
C29 C 0.7551(8) 0.1856(6) 1.0841(6) 0.136(5) Uani 1 1 d . . .
H29 H 0.7482 0.2105 1.1225 0.163 Uiso 1 1 calc R . .
C30 C 0.7060(7) 0.1364(6) 1.0437(6) 0.128(4) Uani 1 1 d . . .
H30 H 0.6649 0.1281 1.0535 0.154 Uiso 1 1 calc R . .
C31 C 0.7178(5) 0.0976(4) 0.9861(5) 0.101(2) Uani 1 1 d . . .
H31 H 0.6844 0.0641 0.9582 0.121 Uiso 1 1 calc R . .
O1 O 0.8863(2) 0.0086(2) 1.0214(2) 0.0738(11) Uani 1 1 d . . .
O2 O 0.8971(2) -0.0732(2) 1.1054(2) 0.0820(12) Uani 1 1 d . . .
O3 O 0.4541(4) 0.1853(3) 0.6862(4) 0.129(2) Uani 1 1 d . . .
O4 O 0.5399(7) 0.2660(5) 0.7246(6) 0.209(5) Uani 1 1 d . . .
O5A O 0.5274(5) -0.0533(4) 0.5889(6) 0.138(3) Uani 0.714(9) 1 d P A 1
O5B O 0.5270(12) -0.1152(11) 0.5686(14) 0.138(3) Uani 0.286(9) 1 d P A 2
O6 O 0.5532(6) -0.1870(5) 0.8619(8) 0.224(5) Uani 1 1 d U . .
O7 O 0.5000 -0.2856(9) 0.7500 0.222(6) Uani 1 2 d SU . .
O8 O 0.5000 -0.3981(7) 0.7500 0.299(12) Uani 1 2 d SU . .
N1 N 0.8055(3) -0.1705(3) 1.1070(3) 0.0728(13) Uani 1 1 d . . .
H1 H 0.8458 -0.1473 1.1238 0.087 Uiso 1 1 calc R . .
N2 N 0.6901(3) -0.2074(3) 1.0256(3) 0.0765(14) Uani 1 1 d . . .
N3 N 0.7518(3) -0.0286(3) 0.9078(3) 0.0681(12) Uani 1 1 d . . .
N4 N 0.6755(3) -0.1072(3) 0.9037(3) 0.0763(14) Uani 1 1 d . . .
H4A H 0.6360 -0.1316 0.8853 0.092 Uiso 1 1 calc R . .
N5 N 0.8588(2) -0.0028(2) 0.8451(3) 0.0644(11) Uani 1 1 d . . .
N6 N 0.7462(3) 0.0794(3) 0.7918(3) 0.0719(12) Uani 1 1 d . . .
N7 N 0.8870(3) 0.1285(2) 0.9331(3) 0.0716(13) Uani 1 1 d . . .
N8 N 0.7774(4) 0.1097(3) 0.9724(3) 0.0875(18) Uani 1 1 d . . .
Ru1 Ru 0.81575(3) 0.05085(2) 0.90807(2) 0.0680(2) Uani 1 1 d . . .
Cl1 Cl 0.5000 0.22642(12) 0.7500 0.0951(8) Uani 1 2 d S . .

loop_
_atom_site_aniso_label
_atom_site_aniso_U_11
_atom_site_aniso_U_22
_atom_site_aniso_U_33
_atom_site_aniso_U_23
_atom_site_aniso_U_13
_atom_site_aniso_U_12
C1 0.078(4) 0.095(4) 0.059(3) 0.004(3) 0.035(3) 0.028(3)
C2 0.080(4) 0.099(4) 0.055(3) 0.001(3) 0.032(3) 0.023(3)
C3 0.091(5) 0.134(7) 0.057(4) -0.001(4) 0.022(4) 0.024(5)
C4 0.122(7) 0.129(7) 0.060(4) 0.023(4) 0.042(4) 0.023(5)
C5 0.113(6) 0.117(6) 0.086(5) 0.012(4) 0.056(5) 0.009(5)
C6 0.090(5) 0.110(6) 0.081(4) 0.001(4) 0.047(4) 0.012(4)
C7 0.055(3) 0.094(4) 0.052(3) -0.006(3) 0.024(2) 0.015(3)
C8 0.055(3) 0.100(4) 0.046(3) 0.002(3) 0.018(2) 0.025(3)
C9 0.062(4) 0.117(5) 0.047(3) 0.004(3) 0.004(3) 0.029(3)
C10 0.055(3) 0.088(4) 0.039(3) 0.000(2) 0.015(2) 0.022(3)
C11 0.069(4) 0.081(4) 0.048(3) -0.005(3) 0.020(3) 0.020(3)
C12 0.065(4) 0.090(4) 0.069(4) -0.011(3) 0.019(3) 0.018(3)
C13 0.078(4) 0.091(4) 0.103(5) -0.026(4) 0.036(4) 0.016(4)
C14 0.093(5) 0.098(5) 0.103(6) -0.041(4) 0.060(5) -0.015(4)
C15 0.085(4) 0.088(4) 0.062(3) -0.021(3) 0.038(3) -0.023(4)
C16 0.063(3) 0.079(3) 0.053(3) -0.010(2) 0.026(3) -0.013(3)
C17 0.061(3) 0.086(4) 0.052(3) 0.006(3) 0.025(3) -0.010(3)
C18 0.072(4) 0.113(5) 0.052(3) 0.008(3) 0.019(3) -0.012(4)
C19 0.077(4) 0.140(7) 0.062(4) 0.036(4) 0.017(3) -0.012(4)
C20 0.070(4) 0.141(7) 0.093(5) 0.060(5) 0.031(4) 0.031(4)
C21 0.072(4) 0.114(5) 0.080(4) 0.024(4) 0.032(3) 0.027(4)
C22 0.092(5) 0.086(4) 0.063(4) -0.010(3) 0.027(3) 0.022(4)
C23 0.090(5) 0.094(5) 0.084(5) -0.013(4) 0.025(4) 0.003(4)
C24 0.111(6) 0.078(4) 0.083(5) -0.011(4) 0.015(4) 0.007(4)
C25 0.121(6) 0.080(4) 0.072(4) -0.016(3) 0.026(4) 0.028(4)
C26 0.104(5) 0.078(4) 0.048(3) 0.006(3) 0.018(3) 0.046(4)
C27 0.116(6) 0.084(4) 0.053(3) 0.014(3) 0.032(4) 0.055(4)
C28 0.162(8) 0.098(5) 0.067(4) 0.016(4) 0.054(5) 0.067(5)
C29 0.220(12) 0.130(8) 0.094(6) 0.042(6) 0.104(8) 0.104(9)
C30 0.178(10) 0.139(8) 0.105(7) 0.048(6) 0.097(7) 0.094(8)
C31 0.116(6) 0.119(6) 0.084(4) 0.034(4) 0.061(4) 0.061(5)
O1 0.069(2) 0.084(3) 0.051(2) -0.0020(19) 0.0114(17) 0.021(2)
O2 0.068(2) 0.105(3) 0.046(2) 0.008(2) 0.0028(18) 0.017(2)
O3 0.166(6) 0.101(4) 0.107(4) -0.011(3) 0.050(4) -0.029(4)
O4 0.274(11) 0.170(7) 0.190(8) 0.003(6) 0.112(8) -0.120(8)
O5A 0.111(6) 0.140(7) 0.131(7) -0.073(5) 0.027(5) -0.066(5)
O5B 0.111(6) 0.140(7) 0.131(7) -0.073(5) 0.027(5) -0.066(5)
O6 0.219(9) 0.215(9) 0.319(12) -0.110(9) 0.192(10) -0.126(8)
O7 0.186(13) 0.270(17) 0.216(14) 0.000 0.096(12) 0.000
O8 0.32(2) 0.196(13) 0.117(9) 0.000 -0.127(11) 0.000
N1 0.066(3) 0.098(3) 0.049(2) -0.001(2) 0.021(2) 0.017(3)
N2 0.069(3) 0.103(4) 0.057(3) -0.001(3) 0.028(2) 0.025(3)
N3 0.057(3) 0.091(3) 0.049(2) 0.004(2) 0.017(2) 0.024(2)
N4 0.051(3) 0.110(4) 0.052(3) 0.002(3) 0.009(2) 0.006(3)
N5 0.055(2) 0.075(3) 0.053(2) -0.011(2) 0.017(2) 0.004(2)
N6 0.063(3) 0.092(3) 0.054(3) 0.010(2) 0.021(2) 0.017(3)
N7 0.074(3) 0.076(3) 0.052(2) 0.000(2) 0.018(2) 0.033(2)
N8 0.098(4) 0.107(4) 0.058(3) 0.022(3) 0.035(3) 0.058(4)
Ru1 0.0664(3) 0.0831(4) 0.0461(3) 0.00134(19) 0.0184(2) 0.0252(2)
Cl1 0.133(2) 0.0664(13) 0.0886(16) 0.000 0.0525(16) 0.000

loop_
_atom_type_symbol
_atom_type_description
_atom_type_scat_dispersion_real
_atom_type_scat_dispersion_imag
_atom_type_scat_source
C C 0.0033 0.0016 'International Tables Vol C Tables 4.2.6.8 and 6.1.1.4'
H H 0.0000 0.0000 'International Tables Vol C Tables 4.2.6.8 and 6.1.1.4'
O O 0.0106 0.0060 'International Tables Vol C Tables 4.2.6.8 and 6.1.1.4'
N N 0.0061 0.0033 'International Tables Vol C Tables 4.2.6.8 and 6.1.1.4'
Ru Ru -1.2594 0.8363 'International Tables Vol C Tables 4.2.6.8 and 6.1.1.4'
Cl Cl 0.1484 0.1585 'International Tables Vol C Tables 4.2.6.8 and 6.1.1.4'

loop_
_geom_angle_atom_site_label_1
_geom_angle_atom_site_label_2
_geom_angle_atom_site_label_3
_geom_angle
_geom_angle_site_symmetry_1
_geom_angle_site_symmetry_3
N2 C1 C2 110.0(6) . .
N2 C1 C6 130.9(7) . .
C2 C1 C6 119.2(6) . .
N1 C2 C1 105.1(5) . .
N1 C2 C3 132.8(7) . .
C1 C2 C3 122.1(7) . .
C4 C3 C2 117.3(7) . .
C4 C3 H3 121.3 . .
C2 C3 H3 121.3 . .
C3 C4 C5 121.5(7) . .
C3 C4 H4 119.3 . .
C5 C4 H4 119.3 . .
C6 C5 C4 121.4(8) . .
C6 C5 H5 119.3 . .
C4 C5 H5 119.3 . .
C5 C6 C1 118.6(8) . .
C5 C6 H6 120.7 . .
C1 C6 H6 120.7 . .
N2 C7 N1 113.0(6) . .
N2 C7 C8 125.2(5) . .
N1 C7 C8 121.8(6) . .
N4 C8 C10 105.1(5) . .
N4 C8 C7 123.3(6) . .
C10 C8 C7 131.6(5) . .
N3 C9 N4 111.8(5) . .
N3 C9 H9 124.1 . .
N4 C9 H9 124.1 . .
C8 C10 N3 107.8(5) . .
C8 C10 C11 135.6(5) . .
N3 C10 C11 116.6(6) . .
O2 C11 O1 124.8(6) . .
O2 C11 C10 119.8(6) . .
O1 C11 C10 115.4(5) . .
N5 C12 C13 123.3(7) . .
N5 C12 H12 118.3 . .
C13 C12 H12 118.3 . .
C12 C13 C14 119.4(7) . .
C12 C13 H13 120.3 . .
C14 C13 H13 120.3 . .
C15 C14 C13 117.6(6) . .
C15 C14 H14 121.2 . .
C13 C14 H14 121.2 . .
C14 C15 C16 121.1(6) . .
C14 C15 H15 119.5 . .
C16 C15 H15 119.5 . .
N5 C16 C15 120.0(6) . .
N5 C16 C17 115.0(5) . .
C15 C16 C17 125.0(5) . .
N6 C17 C18 121.2(6) . .
N6 C17 C16 114.8(5) . .
C18 C17 C16 124.0(6) . .
C19 C18 C17 119.1(7) . .
C19 C18 H18 120.5 . .
C17 C18 H18 120.5 . .
C20 C19 C18 119.4(6) . .
C20 C19 H19 120.3 . .
C18 C19 H19 120.3 . .
C19 C20 C21 120.0(7) . .
C19 C20 H20 120.0 . .
C21 C20 H20 120.0 . .
N6 C21 C20 121.4(8) . .
N6 C21 H21 119.3 . .
C20 C21 H21 119.3 . .
N7 C22 C23 122.5(6) . .
N7 C22 H22 118.7 . .
C23 C22 H22 118.7 . .
C24 C23 C22 119.6(8) . .
C24 C23 H23 120.2 . .
C22 C23 H23 120.2 . .
C25 C24 C23 119.0(8) . .
C25 C24 H24 120.5 . .
C23 C24 H24 120.5 . .
C24 C25 C26 120.6(7) . .
C24 C25 H25 119.7 . .
C26 C25 H25 119.7 . .
N7 C26 C25 119.9(7) . .
N7 C26 C27 115.2(7) . .
C25 C26 C27 124.9(6) . .
N8 C27 C28 118.7(8) . .
N8 C27 C26 115.7(5) . .
C28 C27 C26 125.6(8) . .
C29 C28 C27 121.5(10) . .
C29 C28 H28 119.2 . .
C27 C28 H28 119.2 . .
C28 C29 C30 119.9(8) . .
C28 C29 H29 120.1 . .
C30 C29 H29 120.1 . .
C29 C30 C31 119.6(10) . .
C29 C30 H30 120.2 . .
C31 C30 H30 120.2 . .
N8 C31 C30 119.9(10) . .
N8 C31 H31 120.0 . .
C30 C31 H31 120.0 . .
C11 O1 Ru1 116.9(4) . .
C7 N1 C2 107.4(6) . .
C7 N1 H1 126.3 . .
C2 N1 H1 126.3 . .
C7 N2 C1 104.6(5) . .
C9 N3 C10 105.9(6) . .
C9 N3 Ru1 142.1(4) . .
C10 N3 Ru1 111.8(4) . .
C9 N4 C8 109.3(6) . .
C9 N4 H4A 125.4 . .
C8 N4 H4A 125.4 . .
C12 N5 C16 118.5(5) . .
C12 N5 Ru1 126.3(4) . .
C16 N5 Ru1 115.1(4) . .
C21 N6 C17 118.8(5) . .
C21 N6 Ru1 125.8(5) . .
C17 N6 Ru1 115.3(4) . .
C22 N7 C26 118.3(6) . .
C22 N7 Ru1 126.6(4) . .
C26 N7 Ru1 114.7(5) . .
C31 N8 C27 120.2(6) . .
C31 N8 Ru1 126.3(6) . .
C27 N8 Ru1 113.1(5) . .
N7 Ru1 N6 95.0(2) . .
N7 Ru1 N5 96.64(19) . .
N6 Ru1 N5 79.31(19) . .
N7 Ru1 N3 168.43(18) . .
N6 Ru1 N3 95.6(2) . .
N5 Ru1 N3 89.84(18) . .
N7 Ru1 N8 79.6(3) . .
N6 Ru1 N8 100.76(19) . .
N5 Ru1 N8 176.3(3) . .
N3 Ru1 N8 93.9(2) . .
N7 Ru1 O1 90.65(18) . .
N6 Ru1 O1 172.26(19) . .
N5 Ru1 O1 94.81(16) . .
N3 Ru1 O1 79.22(18) . .
N8 Ru1 O1 85.43(17) . .
O4 Cl1 O4 107.0(10) 2_656 .
O4 Cl1 O3 112.8(6) 2_656 .
O4 Cl1 O3 109.1(4) . .
O4 Cl1 O3 109.1(4) 2_656 2_656
O4 Cl1 O3 112.8(6) . 2_656
O3 Cl1 O3 106.1(6) . 2_656

loop_
_geom_bond_atom_site_label_1
_geom_bond_atom_site_label_2
_geom_bond_distance
_geom_bond_site_symmetry_2
C1 N2 1.377(8) .
C1 C2 1.398(9) .
C1 C6 1.402(10) .
C2 N1 1.376(9) .
C2 C3 1.402(9) .
C3 C4 1.369(11) .
C3 H3 0.9300 .
C4 C5 1.395(12) .
C4 H4 0.9300 .
C5 C6 1.376(11) .
C5 H5 0.9300 .
C6 H6 0.9300 .
C7 N2 1.328(8) .
C7 N1 1.342(7) .
C7 C8 1.432(9) .
C8 N4 1.370(7) .
C8 C10 1.393(9) .
C9 N3 1.311(8) .
C9 N4 1.326(9) .
C9 H9 0.9300 .
C10 N3 1.412(7) .
C10 C11 1.475(8) .
C11 O2 1.241(7) .
C11 O1 1.261(8) .
C12 N5 1.335(7) .
C12 C13 1.349(9) .
C12 H12 0.9300 .
C13 C14 1.411(11) .
C13 H13 0.9300 .
C14 C15 1.337(10) .
C14 H14 0.9300 .
C15 C16 1.413(8) .
C15 H15 0.9300 .
C16 N5 1.348(7) .
C16 C17 1.470(8) .
C17 N6 1.350(8) .
C17 C18 1.380(8) .
C18 C19 1.371(11) .
C18 H18 0.9300 .
C19 C20 1.346(12) .
C19 H19 0.9300 .
C20 C21 1.378(10) .
C20 H20 0.9300 .
C21 N6 1.335(8) .
C21 H21 0.9300 .
C22 N7 1.312(9) .
C22 C23 1.391(10) .
C22 H22 0.9300 .
C23 C24 1.369(10) .
C23 H23 0.9300 .
C24 C25 1.335(12) .
C24 H24 0.9300 .
C25 C26 1.407(11) .
C25 H25 0.9300 .
C26 N7 1.380(7) .
C26 C27 1.431(10) .
C27 N8 1.384(10) .
C27 C28 1.402(9) .
C28 C29 1.339(15) .
C28 H28 0.9300 .
C29 C30 1.362(16) .
C29 H29 0.9300 .
C30 C31 1.425(12) .
C30 H30 0.9300 .
C31 N8 1.343(10) .
C31 H31 0.9300 .
O1 Ru1 2.100(4) .
O3 Cl1 1.394(6) .
O4 Cl1 1.357(7) .
N1 H1 0.8600 .
N3 Ru1 2.058(6) .
N4 H4A 0.8600 .
N5 Ru1 2.045(4) .
N6 Ru1 2.037(4) .
N7 Ru1 2.031(6) .
N8 Ru1 2.062(5) .
Cl1 O4 1.357(7) 2_656
Cl1 O3 1.394(6) 2_656

loop_
_geom_torsion_atom_site_label_1
_geom_torsion_atom_site_label_2
_geom_torsion_atom_site_label_3
_geom_torsion_atom_site_label_4
_geom_torsion
N2 C1 C2 N1 0.6(6)
C6 C1 C2 N1 -179.5(5)
N2 C1 C2 C3 179.9(6)
C6 C1 C2 C3 -0.2(9)
N1 C2 C3 C4 179.9(7)
C1 C2 C3 C4 0.9(10)
C2 C3 C4 C5 -1.6(11)
C3 C4 C5 C6 1.7(13)
C4 C5 C6 C1 -0.9(11)
N2 C1 C6 C5 -179.9(6)
C2 C1 C6 C5 0.2(10)
N2 C7 C8 N4 -2.6(9)
N1 C7 C8 N4 179.7(5)
N2 C7 C8 C10 175.6(5)
N1 C7 C8 C10 -2.0(9)
N4 C8 C10 N3 -0.6(6)
C7 C8 C10 N3 -179.1(5)
N4 C8 C10 C11 179.4(6)
C7 C8 C10 C11 0.9(11)
C8 C10 C11 O2 3.5(10)
N3 C10 C11 O2 -176.4(5)
C8 C10 C11 O1 -177.8(6)
N3 C10 C11 O1 2.3(7)
N5 C12 C13 C14 -0.1(12)
C12 C13 C14 C15 0.9(12)
C13 C14 C15 C16 -1.7(11)
C14 C15 C16 N5 1.6(9)
C14 C15 C16 C17 179.3(6)
N5 C16 C17 N6 2.5(7)
C15 C16 C17 N6 -175.3(6)
N5 C16 C17 C18 -177.4(6)
C15 C16 C17 C18 4.9(9)
N6 C17 C18 C19 1.8(9)
C16 C17 C18 C19 -178.3(6)
C17 C18 C19 C20 0.3(11)
C18 C19 C20 C21 -1.1(12)
C19 C20 C21 N6 -0.3(12)
N7 C22 C23 C24 0.9(11)
C22 C23 C24 C25 0.9(11)
C23 C24 C25 C26 -1.6(11)
C24 C25 C26 N7 0.6(10)
C24 C25 C26 C27 -176.7(6)
N7 C26 C27 N8 -2.6(7)
C25 C26 C27 N8 174.8(6)
N7 C26 C27 C28 176.0(5)
C25 C26 C27 C28 -6.6(10)
N8 C27 C28 C29 -3.8(10)
C26 C27 C28 C29 177.7(6)
C27 C28 C29 C30 0.6(12)
C28 C29 C30 C31 1.2(13)
C29 C30 C31 N8 0.2(11)
O2 C11 O1 Ru1 178.7(5)
C10 C11 O1 Ru1 0.1(6)
N2 C7 N1 C2 -0.3(6)
C8 C7 N1 C2 177.6(5)
C1 C2 N1 C7 -0.2(6)
C3 C2 N1 C7 -179.4(7)
N1 C7 N2 C1 0.6(6)
C8 C7 N2 C1 -177.2(5)
C2 C1 N2 C7 -0.7(6)
C6 C1 N2 C7 179.4(6)
N4 C9 N3 C10 -0.4(7)
N4 C9 N3 Ru1 -174.3(5)
C8 C10 N3 C9 0.6(6)
C11 C10 N3 C9 -179.4(5)
C8 C10 N3 Ru1 176.6(3)
C11 C10 N3 Ru1 -3.4(6)
N3 C9 N4 C8 0.0(7)
C10 C8 N4 C9 0.4(7)
C7 C8 N4 C9 179.1(5)
C13 C12 N5 C16 0.0(10)
C13 C12 N5 Ru1 177.8(6)
C15 C16 N5 C12 -0.8(8)
C17 C16 N5 C12 -178.6(5)
C15 C16 N5 Ru1 -178.8(4)
C17 C16 N5 Ru1 3.4(6)
C20 C21 N6 C17 2.4(11)
C20 C21 N6 Ru1 -173.1(6)
C18 C17 N6 C21 -3.1(9)
C16 C17 N6 C21 177.0(6)
C18 C17 N6 Ru1 172.7(5)
C16 C17 N6 Ru1 -7.1(6)
C23 C22 N7 C26 -2.0(9)
C23 C22 N7 Ru1 -175.3(5)
C25 C26 N7 C22 1.2(8)
C27 C26 N7 C22 178.7(5)
C25 C26 N7 Ru1 175.3(5)
C27 C26 N7 Ru1 -7.1(6)
C30 C31 N8 C27 -3.5(9)
C30 C31 N8 Ru1 168.6(5)
C28 C27 N8 C31 5.2(8)
C26 C27 N8 C31 -176.1(5)
C28 C27 N8 Ru1 -167.9(4)
C26 C27 N8 Ru1 10.8(6)
C22 N7 Ru1 N6 -76.4(5)
C26 N7 Ru1 N6 110.0(4)
C22 N7 Ru1 N5 3.4(5)
C26 N7 Ru1 N5 -170.2(4)
C22 N7 Ru1 N3 127.0(9)
C26 N7 Ru1 N3 -46.5(10)
C22 N7 Ru1 N8 -176.5(5)
C26 N7 Ru1 N8 9.9(4)
C22 N7 Ru1 O1 98.3(5)
C26 N7 Ru1 O1 -75.3(4)
C21 N6 Ru1 N7 -81.7(6)
C17 N6 Ru1 N7 102.7(4)
C21 N6 Ru1 N5 -177.6(6)
C17 N6 Ru1 N5 6.9(4)
C21 N6 Ru1 N3 93.7(6)
C17 N6 Ru1 N3 -81.9(4)
C21 N6 Ru1 N8 -1.4(7)
C17 N6 Ru1 N8 -176.9(5)
C12 N5 Ru1 N7 82.8(5)
C16 N5 Ru1 N7 -99.3(4)
C12 N5 Ru1 N6 176.7(6)
C16 N5 Ru1 N6 -5.5(4)
C12 N5 Ru1 N3 -87.6(5)
C16 N5 Ru1 N3 90.3(4)
C12 N5 Ru1 O1 -8.4(5)
C16 N5 Ru1 O1 169.4(4)
C9 N3 Ru1 N7 146.9(8)
C10 N3 Ru1 N7 -26.7(10)
C9 N3 Ru1 N6 -9.6(7)
C10 N3 Ru1 N6 176.8(4)
C9 N3 Ru1 N5 -88.8(7)
C10 N3 Ru1 N5 97.5(4)
C9 N3 Ru1 N8 91.7(7)
C10 N3 Ru1 N8 -82.0(4)
C9 N3 Ru1 O1 176.3(7)
C10 N3 Ru1 O1 2.6(3)
C31 N8 Ru1 N7 176.2(5)
C27 N8 Ru1 N7 -11.2(4)
C31 N8 Ru1 N6 83.1(5)
C27 N8 Ru1 N6 -104.3(4)
C31 N8 Ru1 N3 -13.4(5)
C27 N8 Ru1 N3 159.2(4)
C31 N8 Ru1 O1 -92.2(5)
C27 N8 Ru1 O1 80.3(4)
C11 O1 Ru1 N7 172.8(4)
C11 O1 Ru1 N5 -90.5(4)
C11 O1 Ru1 N3 -1.5(4)
C11 O1 Ru1 N8 93.3(4)
